data_4321386
loop_
_publ_author_name
'Sunkari Sailaja'
'M. V. Rajasekharan'

_publ_section_title
;
 One-Dimensional Coordination Polymers of Silver(I) with
 Aminomethylpyridines. Example of a Triple Helical Infinite Chain
;
_journal_name_full 'Inorganic Chemistry'
_journal_page_first 4586
_journal_page_last 4590
_journal_paper_doi 10.1021/ic000139a
_journal_volume 39
_journal_year 2000
_chemical_formula_moiety '[Ag(4-amp)]ClO4 0.5H2O'
_chemical_formula_sum 'C6 H8 Ag Cl N2 O4.5'
_chemical_formula_weight 323.46
_chemical_name_systematic
;
[(4-aminomethyl)pyridine]silver(I) perchlorate hemihydrate
;
_space_group_IT_number 179
_symmetry_cell_setting hexagonal
_symmetry_space_group_name_Hall 'P 65 2 (0 0 1)'
_symmetry_space_group_name_H-M 'P 65 2 2'
_atom_sites_solution_hydrogens geom
_atom_sites_solution_primary direct
_atom_sites_solution_secondary difmap
_audit_creation_method SHELXL-97
_cell_angle_alpha 90.00
_cell_angle_beta 90.00
_cell_angle_gamma 120.00
_cell_formula_units_Z 12
_cell_length_a 9.3154(11)
_cell_length_b 9.3154(11)
_cell_length_c 39.313(5)
_cell_measurement_reflns_used 25
_cell_measurement_temperature 293(2)
_cell_measurement_theta_max 17.0
_cell_measurement_theta_min 15.2
_cell_volume 2954.4(6)
_computing_cell_refinement 'CAD-4 system'
_computing_data_collection 'CAD-4 system'
_computing_data_reduction 'CAD-4 system'
_computing_molecular_graphics ORTEP
_computing_publication_material SHELXL-97
_computing_structure_refinement 'SHELXL-97 (Sheldrick, 1997)'
_computing_structure_solution 'SHELXS-97 (Sheldrick, 1997)'
_diffrn_ambient_temperature 293(2)
_diffrn_measured_fraction_theta_full 1.000
_diffrn_measured_fraction_theta_max 1.000
_diffrn_measurement_device_type 'Enraf Nonius CAD-4'
_diffrn_measurement_method 'omega - 2 theta'
_diffrn_radiation_monochromator graphite
_diffrn_radiation_source 'fine-focus sealed tube'
_diffrn_radiation_type MoK\a
_diffrn_radiation_wavelength 0.71073
_diffrn_reflns_av_R_equivalents 0.0704
_diffrn_reflns_av_sigmaI/netI 0.0776
_diffrn_reflns_limit_h_max 11
_diffrn_reflns_limit_h_min 0
_diffrn_reflns_limit_k_max 9
_diffrn_reflns_limit_k_min -11
_diffrn_reflns_limit_l_max 46
_diffrn_reflns_limit_l_min 0
_diffrn_reflns_number 5606
_diffrn_reflns_theta_full 24.93
_diffrn_reflns_theta_max 24.93
_diffrn_reflns_theta_min 2.52
_diffrn_standards_decay_% 0
_diffrn_standards_interval_count 250
_diffrn_standards_interval_time 90
_diffrn_standards_number 2
_exptl_absorpt_coefficient_mu 2.314
_exptl_absorpt_correction_T_max 0.9949
_exptl_absorpt_correction_T_min 0.9566
_exptl_absorpt_correction_type semi-empirical
_exptl_crystal_colour colourless
_exptl_crystal_density_diffrn 2.182
_exptl_crystal_description hexagonal
_exptl_crystal_F_000 1896
_exptl_crystal_size_max 0.32
_exptl_crystal_size_mid 0.14
_exptl_crystal_size_min 0.14
_refine_diff_density_max 0.441
_refine_diff_density_min -0.417
_refine_diff_density_rms 0.083
_refine_ls_abs_structure_details 'Flack H D (1983), Acta Cryst. A39, 876-881'
_refine_ls_abs_structure_Flack 0.00(16)
_refine_ls_extinction_method none
_refine_ls_goodness_of_fit_ref 1.032
_refine_ls_hydrogen_treatment mixed
_refine_ls_matrix_type full
_refine_ls_number_parameters 139
_refine_ls_number_reflns 1718
_refine_ls_number_restraints 3
_refine_ls_restrained_S_all 1.032
_refine_ls_R_factor_all 0.1148
_refine_ls_R_factor_gt 0.0579
_refine_ls_shift/su_max 0.033
_refine_ls_shift/su_mean 0.001
_refine_ls_structure_factor_coef Fsqd
_refine_ls_weighting_details 'w=1/[\s^2^(Fo^2^)+(0.0400P)^2^+4.3428P] where P=(Fo^2^+2Fc^2^)/3'
_refine_ls_weighting_scheme calc
_refine_ls_wR_factor_gt 0.0981
_refine_ls_wR_factor_ref 0.1134
_reflns_number_gt 995
_reflns_number_total 1718
_reflns_threshold_expression >2sigma(I)
_cod_data_source_file ic000139a_3.cif
_cod_data_source_block compound3
_cod_depositor_comments
;
The following automatic conversions were performed:

'_refine_ls_weighting_scheme' value 'calc
w=1/[\s^2^(Fo^2^)+(0.0400P)^2^+4.3428P] where P=(Fo^2^+2Fc^2^)/3' was
changed to 'calc'. New tag '_refine_ls_weighting_details' was
created. The value of the new tag was set to
'w=1/[\s^2^(Fo^2^)+(0.0400P)^2^+4.3428P] where P=(Fo^2^+2Fc^2^)/3'.

Automatic conversion script
Id: cif_fix_values 3143 2015-03-26 13:38:13Z robertas 
;
_cod_original_formula_sum 'C6 H8 Ag Cl N2 O4.50'
_cod_database_code 4321386

loop_
_symmetry_equiv_pos_as_xyz
'x, y, z'
'-y, x-y, z+2/3'
'-x+y, -x, z+1/3'
'-x, -y, z+1/2'
'y, -x+y, z+1/6'
'x-y, x, z+5/6'
'y, x, -z+2/3'
'x-y, -y, -z'
'-x, -x+y, -z+1/3'
'-y, -x, -z+1/6'
'-x+y, y, -z+1/2'
'x, x-y, -z+5/6'

loop_
_atom_site_label
_atom_site_type_symbol
_atom_site_fract_x
_atom_site_fract_y
_atom_site_fract_z
_atom_site_U_iso_or_equiv
_atom_site_adp_type
_atom_site_occupancy
_atom_site_calc_flag
_atom_site_refinement_flags
_atom_site_disorder_assembly
_atom_site_disorder_group
Ag1 Ag 0.11210(13) -0.00291(14) 0.78350(2) 0.0666(3) Uani 1 d . . .
N1 N 0.1272(13) 0.2324(11) 0.7915(2) 0.049(2) Uani 1 d . . .
C1 C -0.0093(16) 0.2434(15) 0.7927(3) 0.059(3) Uani 1 d . . .
H1 H -0.1117 0.1468 0.7911 0.071 Uiso 1 calc R . .
C2 C -0.0051(19) 0.3920(16) 0.7962(3) 0.066(4) Uani 1 d . . .
H2 H -0.1044 0.3928 0.7975 0.079 Uiso 1 calc R . .
C3 C 0.1394(16) 0.5371(12) 0.7979(3) 0.048(3) Uani 1 d . . .
C4 C 0.2795(14) 0.5258(14) 0.7966(3) 0.059(3) Uani 1 d . . .
H4 H 0.3821 0.6218 0.7985 0.070 Uiso 1 calc R . .
C5 C 0.2733(14) 0.3719(14) 0.7924(3) 0.055(3) Uani 1 d . . .
H5 H 0.3708 0.3682 0.7902 0.066 Uiso 1 calc R . .
C6 C 0.1508(16) 0.7029(15) 0.8035(3) 0.059(3) Uani 1 d . . .
H6A H 0.0818 0.6937 0.8228 0.089 Uiso 1 calc R . .
H6B H 0.2644 0.7835 0.8093 0.089 Uiso 1 calc R . .
N2 N 0.1009(15) 0.7651(12) 0.7745(3) 0.063(3) Uani 1 d D . .
HN2A H -0.001(9) 0.675(10) 0.785(3) 0.094 Uiso 1 d D . .
HN2B H 0.107(15) 0.726(12) 0.7514(13) 0.094 Uiso 1 d D . .
Cl1 Cl -0.2701(5) -0.2701(5) 0.8333 0.0773(14) Uani 1 d S . .
O1 O -0.225(2) -0.1392(19) 0.8145(4) 0.245(9) Uani 1 d . . .
O2 O -0.3037(19) -0.4019(18) 0.8143(4) 0.198(7) Uani 1 d . . .
Cl2 Cl 0.5380(3) 0.0761(7) 0.7500 0.0745(16) Uani 1 d S . .
O3 O 0.4931(16) 0.1695(14) 0.7687(3) 0.154(5) Uani 1 d . . .
O4 O 0.5663(17) -0.0228(19) 0.7714(3) 0.166(5) Uani 1 d . . .
O5 O -0.2377(13) 0.525(3) 0.7500 0.240(12) Uani 1 d S . .

loop_
_atom_site_aniso_label
_atom_site_aniso_U_11
_atom_site_aniso_U_22
_atom_site_aniso_U_33
_atom_site_aniso_U_23
_atom_site_aniso_U_13
_atom_site_aniso_U_12
Ag1 0.0841(8) 0.0427(5) 0.0870(6) 0.0009(6) 0.0030(6) 0.0422(6)
N1 0.067(7) 0.041(6) 0.044(6) 0.013(5) 0.010(6) 0.030(5)
C1 0.029(7) 0.055(8) 0.084(9) 0.012(7) 0.013(7) 0.014(6)
C2 0.071(8) 0.049(9) 0.091(10) -0.005(8) 0.000(9) 0.041(8)
C3 0.061(8) 0.031(7) 0.060(8) -0.003(6) -0.011(7) 0.028(6)
C4 0.056(8) 0.047(8) 0.064(8) -0.007(6) -0.029(7) 0.019(7)
C5 0.055(9) 0.050(7) 0.076(9) 0.006(7) -0.004(7) 0.039(6)
C6 0.074(9) 0.052(8) 0.061(8) -0.011(7) -0.011(7) 0.038(7)
N2 0.086(8) 0.039(6) 0.079(8) -0.004(6) 0.002(8) 0.042(6)
Cl1 0.0477(17) 0.0477(17) 0.118(4) 0.008(2) -0.008(2) 0.010(2)
O1 0.36(2) 0.156(13) 0.263(18) 0.154(13) 0.173(16) 0.164(15)
O2 0.212(17) 0.129(12) 0.197(14) -0.078(11) -0.026(11) 0.044(11)
Cl2 0.0478(19) 0.062(3) 0.118(5) 0.000 -0.003(3) 0.0310(16)
O3 0.169(12) 0.099(9) 0.220(14) -0.036(9) 0.011(9) 0.087(9)
O4 0.169(14) 0.192(13) 0.188(12) 0.086(11) 0.019(10) 0.129(12)
O5 0.181(17) 0.15(2) 0.38(3) 0.000 -0.11(2) 0.075(10)

loop_
_atom_type_symbol
_atom_type_description
_atom_type_scat_dispersion_real
_atom_type_scat_dispersion_imag
_atom_type_scat_source
C C 0.0033 0.0016 'International Tables Vol C Tables 4.2.6.8 and 6.1.1.4'
H H 0.0000 0.0000 'International Tables Vol C Tables 4.2.6.8 and 6.1.1.4'
N N 0.0061 0.0033 'International Tables Vol C Tables 4.2.6.8 and 6.1.1.4'
O O 0.0106 0.0060 'International Tables Vol C Tables 4.2.6.8 and 6.1.1.4'
Cl Cl 0.1484 0.1585 'International Tables Vol C Tables 4.2.6.8 and 6.1.1.4'
Ag Ag -0.8971 1.1015 'International Tables Vol C Tables 4.2.6.8 and 6.1.1.4'

loop_
_geom_angle_atom_site_label_1
_geom_angle_atom_site_label_2
_geom_angle_atom_site_label_3
_geom_angle
_geom_angle_site_symmetry_1
_geom_angle_site_symmetry_3
_geom_angle_publ_flag
N2 Ag1 N1 178.6(4) 1_545 . ?
N2 Ag1 Ag1 99.0(3) 1_545 11_556 ?
N1 Ag1 Ag1 80.6(2) . 11_556 ?
C1 N1 C5 118.4(11) . . ?
C1 N1 Ag1 120.5(9) . . ?
C5 N1 Ag1 120.8(9) . . ?
N1 C1 C2 122.4(13) . . ?
C3 C2 C1 121.8(14) . . ?
C2 C3 C4 115.8(10) . . ?
C2 C3 C6 123.8(12) . . ?
C4 C3 C6 120.3(12) . . ?
C3 C4 C5 121.8(11) . . ?
N1 C5 C4 119.7(11) . . ?
N2 C6 C3 114.8(10) . . ?
C6 N2 Ag1 114.1(7) . 1_565 ?
O1 Cl1 O1 102.1(19) . 7_556 ?
O1 Cl1 O2 111.1(11) . . ?
O1 Cl1 O2 111.4(10) 7_556 . ?
O1 Cl1 O2 111.4(10) . 7_556 ?
O1 Cl1 O2 111.1(11) 7_556 7_556 ?
O2 Cl1 O2 109.5(14) . 7_556 ?
O3 Cl2 O3 112.5(12) 11_656 . ?
O3 Cl2 O4 108.9(8) 11_656 11_656 ?
O3 Cl2 O4 109.0(7) . 11_656 ?
O3 Cl2 O4 109.0(7) 11_656 . ?
O3 Cl2 O4 108.9(8) . . ?
O4 Cl2 O4 108.6(14) 11_656 . ?

loop_
_geom_bond_atom_site_label_1
_geom_bond_atom_site_label_2
_geom_bond_distance
_geom_bond_site_symmetry_2
_geom_bond_publ_flag
Ag1 N2 2.141(9) 1_545 ?
Ag1 N1 2.149(9) . ?
Ag1 Ag1 3.3786(19) 11_556 ?
N1 C1 1.327(13) . ?
N1 C5 1.332(13) . ?
C1 C2 1.372(15) . ?
C2 C3 1.350(17) . ?
C3 C4 1.362(14) . ?
C3 C6 1.510(14) . ?
C4 C5 1.415(15) . ?
C6 N2 1.456(14) . ?
N2 Ag1 2.141(9) 1_565 ?
Cl1 O1 1.303(12) . ?
Cl1 O1 1.303(12) 7_556 ?
Cl1 O2 1.335(12) . ?
Cl1 O2 1.335(12) 7_556 ?
Cl2 O3 1.356(11) 11_656 ?
Cl2 O3 1.356(11) . ?
Cl2 O4 1.367(11) 11_656 ?
Cl2 O4 1.367(11) . ?
